data_7047946
loop_
_publ_author_name
'Rajput, Amit'
'Sharma, Anuj K.'
'Barman, Suman K.'
'Lloret, Francesc'
'Mukherjee, Rabi'

_publ_section_title
;
 Six-coordinate [CoIII(L)2]z (z = 1--, 0, 1+) complexes of an azo-appended
 o-aminophenolate in amidate(2--) and iminosemiquinonate \p-radical (1--)
 redox-levels: existence of valence-tautomerism
;
_journal_name_full 'Dalton Transactions'
_journal_paper_doi 10.1039/C8DT03257B
_journal_year 2018
_chemical_absolute_configuration unk
_chemical_formula_moiety 'C52 Co N6 O2, 3(F2 P0.33)'
_chemical_formula_sum 'C52 H58 Co F6 N6 O2 P'
_chemical_formula_weight 1002.98
_space_group_crystal_system trigonal
_space_group_IT_number 161
_space_group_name_Hall ' R 3 -2"c'
_space_group_name_H-M_alt 'R 3 c'
_symmetry_Int_Tables_number 161
_symmetry_space_group_name_Hall 'R 3 -2"c'
_symmetry_space_group_name_H-M 'R 3 c :H'
_atom_sites_solution_primary dual
_audit_creation_date 2017-08-04
_audit_creation_method
;
Olex2 1.2-alpha
(compiled 2017.05.22 svn.r3414 for OlexSys, GUI svn.r5347)
;
_audit_update_record
;
2017-08-06 deposited with the CCDC.
2018-11-02 downloaded from the CCDC.
;
_cell_angle_alpha 90
_cell_angle_beta 90
_cell_angle_gamma 120
_cell_formula_units_Z 18
_cell_length_a 31.315(3)
_cell_length_b 31.315(3)
_cell_length_c 29.732(5)
_cell_measurement_reflns_used 4223
_cell_measurement_temperature 100(2)
_cell_measurement_theta_max 19.10
_cell_measurement_theta_min 2.25
_cell_volume 25250(5)
_computing_cell_refinement 'SAINT v6.45A (Bruker, 2003)'
_computing_data_reduction 'SAINT v6.45A (Bruker, 2003)'
_computing_molecular_graphics 'Olex2 (Dolomanov et al., 2009)'
_computing_publication_material 'Olex2 (Dolomanov et al., 2009)'
_computing_structure_refinement 'olex2.refine (Bourhis et al., 2015)'
_computing_structure_solution 'ShelXT (Sheldrick, 2015)'
_diffrn_ambient_temperature 100(2)
_diffrn_measured_fraction_theta_full 0.998
_diffrn_measured_fraction_theta_max 0.755
_diffrn_measurement_device_type 'CCD area detector'
_diffrn_measurement_method 'phi and omega scans'
_diffrn_radiation_monochromator graphite
_diffrn_radiation_type 'Mo K\a'
_diffrn_radiation_wavelength 0.71073
_diffrn_reflns_av_R_equivalents 0.1233
_diffrn_reflns_av_unetI/netI 0.0968
_diffrn_reflns_limit_h_max 41
_diffrn_reflns_limit_h_min -41
_diffrn_reflns_limit_k_max 41
_diffrn_reflns_limit_k_min -40
_diffrn_reflns_limit_l_max 39
_diffrn_reflns_limit_l_min -21
_diffrn_reflns_number 53813
_diffrn_reflns_theta_full 26.3720
_diffrn_reflns_theta_max 26.37
_diffrn_reflns_theta_min 2.03
_exptl_absorpt_coefficient_mu 0.395
_exptl_absorpt_correction_T_max 0.931
_exptl_absorpt_correction_T_min 0.4941
_exptl_absorpt_correction_type empirical
_exptl_absorpt_process_details
;
SADABS v.2.10 (Bruker,2003) was used for absorption correction.
;
_exptl_crystal_colour black
_exptl_crystal_colour_primary black
_exptl_crystal_density_diffrn 1.1872
_exptl_crystal_density_method 'not measured'
_exptl_crystal_description BLOCK
_exptl_crystal_F_000 9444.9368
_exptl_crystal_size_max 0.18
_exptl_crystal_size_mid 0.14
_exptl_crystal_size_min 0.10
_refine_diff_density_max 0.8397
_refine_diff_density_min -0.6463
_refine_diff_density_rms 0.1031
_refine_ls_abs_structure_details 'Flack, H. D. (1983). Acta Cryst. A39, 876-881.'
_refine_ls_abs_structure_Flack -0.01(6)
_refine_ls_d_res_high 0.8000
_refine_ls_d_res_low 10.0182
_refine_ls_extinction_expression Fc^*^=kFc[1+0.001xFc^2^\l^3^/sin(2\q)]^-1/4^
_refine_ls_goodness_of_fit_ref 1.0419
_refine_ls_hydrogen_treatment constr
_refine_ls_matrix_type full
_refine_ls_number_constraints 98
_refine_ls_number_parameters 597
_refine_ls_number_reflns 8681
_refine_ls_number_restraints 48
_refine_ls_restrained_S_all 1.0389
_refine_ls_R_factor_all 0.1038
_refine_ls_R_factor_gt 0.0786
_refine_ls_shift/su_max 0.0070
_refine_ls_shift/su_mean 0.0002
_refine_ls_structure_factor_coef Fsqd
_refine_ls_weighting_details 'w=1/[\s^2^(Fo^2^)+(0.1409P)^2^+5.9575P] where P=(Fo^2^+2Fc^2^)/3'
_refine_ls_weighting_scheme calc
_refine_ls_wR_factor_gt 0.1985
_refine_ls_wR_factor_ref 0.2197
_reflns_Friedel_coverage 0.514
_reflns_limit_h_max 33
_reflns_limit_h_min -33
_reflns_limit_k_max 19
_reflns_limit_k_min -19
_reflns_limit_l_max 37
_reflns_limit_l_min -20
_reflns_number_gt 6646
_reflns_number_total 8681
_reflns_threshold_expression I>=2u(I)
_cod_data_source_file c8dt03257b2.cif
_cod_data_source_block 10janc
_cod_database_code 7047946
_shelx_estimated_absorpt_t_max 0.961
_shelx_estimated_absorpt_t_min 0.936
_olex2_refinement_description
;
1. Fixed Uiso
 At 1.2 times of:
  All C(H) groups
 At 1.5 times of:
  All C(H,H,H) groups
2. Restrained distances
 F4aa-F3a \\sim F4aa-F1a \\sim F4aa-F2a \\sim F3a-F1a \\sim F3a-F2a
 with sigma of 0.04
 F4aa-F1a \\sim F4aa-F2a
 with sigma of 0.04
 P1a-F4aa \\sim P1a-F3a \\sim P1a-F1a \\sim P1a-F2a
 with sigma of 0.02
 F4-F1 \\sim F4-F2 \\sim F4-F3 \\sim F4-F5 \\sim F6-F1 \\sim F6-F2 \\sim F6-F3
\\sim F6-F5 \\sim F1-F3 \\sim F1-F5
 \\sim F2-F3 \\sim F2-F5
 with sigma of 0.04
 P1-F4 \\sim P1-F6 \\sim P1-F1 \\sim P1-F2 \\sim P1-F3 \\sim P1-F5
 with sigma of 0.02
3. Uiso/Uaniso restraints and constraints
C23 \\sim C24: within 2A with sigma of 0.04 and sigma for terminal atoms of 0.08
C49 \\sim C50: within 2A with sigma of 0.04 and sigma for terminal atoms of 0.08
C48 \\sim C47: within 2A with sigma of 0.04 and sigma for terminal atoms of 0.08
Uanis(F4a) = Uanis(F4aa)
Uanis(F4a) = Uanis(F3a)
Uanis(F6) = Uanis(F1)
Uanis(C4) = Uanis(C5) = Uanis(C6) = Uanis(C3) = Uanis(C37) = Uanis(C36) =
Uanis(C38) = Uanis(C35)
Uanis(F1) = Uanis(F5)
4. Rigid body (RIGU) restrains
 F2a, P1a, F4aa, F3a, F1a
 with sigma for 1-2 distances of 0.004 and sigma for 1-3 distances of 0.004
 F3a, F2a, P1a, F4aa, F1a
 with sigma for 1-2 distances of 0.004 and sigma for 1-3 distances of 0.004
 P1a, F4aa, F1a, F2a
 with sigma for 1-2 distances of 0.004 and sigma for 1-3 distances of 0.004
5. Others
 Sof(F4a)=1-FVAR(1)
 Sof(F3a)=FVAR(1)
 Fixed Sof: P1(0.66667) F4(0.66667) F6(0.66667) F1(0.66667) F2(0.66667)
 F3(0.66667) F5(0.66667) F4aa(0.3333)
6.a Aromatic/amide H refined with riding coordinates:
 C19(H19), C18(H18), C44(H44), C42(H42), C43(H43), C33(H33), C45(H45),
 C23(H23), C48(H48), C16(H16), C17(H17), C39(H39), C22(H22), C13(H13), C26(H26),
  C7(H7), C49(H49), C24(H24), C52(H52), C51(H51), C50(H50), C25(H25)
6.b Idealised Me refined as rotating group:
 C30(H30a,H30b,H30c), C4(H4a,H4b,H4c), C32(H32a,H32b,H32c), C31(H31a,H31b,
 H31c), C5(H5a,H5b,H5c), C10(H10a,H10b,H10c), C6(H6a,H6b,H6c), C12(H12a,H12b,
 H12c), C38(H38a,H38b,H38c), C11(H11a,H11b,H11c), C36(H36a,H36b,H36c), C37(H37a,
 H37b,H37c)
;
_olex2_submission_special_instructions 'No special instructions were received'

loop_
_space_group_symop_id
_space_group_symop_operation_xyz
1 x,y,z
2 -y,x-y,z
3 -x+y,-x,z
4 -x+y,y,z+1/2
5 x,x-y,z+1/2
6 -y,-x,z+1/2
7 x+1/3,y+2/3,z+2/3
8 -y+1/3,x-y+2/3,z+2/3
9 -x+y+1/3,-x+2/3,z+2/3
10 -x+y+1/3,y+2/3,z+7/6
11 x+1/3,x-y+2/3,z+7/6
12 -y+1/3,-x+2/3,z+7/6
13 x+2/3,y+1/3,z+1/3
14 -y+2/3,x-y+1/3,z+1/3
15 -x+y+2/3,-x+1/3,z+1/3
16 -x+y+2/3,y+1/3,z+5/6
17 x+2/3,x-y+1/3,z+5/6
18 -y+2/3,-x+1/3,z+5/6

loop_
_atom_site_label
_atom_site_type_symbol
_atom_site_fract_x
_atom_site_fract_y
_atom_site_fract_z
_atom_site_U_iso_or_equiv
_atom_site_adp_type
_atom_site_occupancy
_atom_site_site_symmetry_order
_atom_site_refinement_flags_posn
_atom_site_refinement_flags_adp
_atom_site_refinement_flags_occupancy
_atom_site_disorder_group
Co01 Co 0.56501(3) 0.45159(3) 0.44331(4) 0.0268(2) Uani 1.000000 1 . . . .
P1a P 0.666666666667 0.333333333333 0.45416(12) 0.0461(8) Uani 1.000000 3 DS TU P .
O1 O 0.57112(14) 0.51172(15) 0.46675(15) 0.0290(9) Uani 1.000000 1 . . . .
O2 O 0.50725(15) 0.44494(15) 0.41410(16) 0.0334(10) Uani 1.000000 1 . . . .
P1 P 0.52608(18) 0.4378(2) 0.69796(16) 0.0834(13) Uani 0.666670 1 D . . .
N2 N 0.53629(18) 0.34876(19) 0.44397(19) 0.0323(12) Uani 1.000000 1 . . . .
N5 N 0.66714(18) 0.47712(18) 0.45143(19) 0.0300(11) Uani 1.000000 1 . . . .
N1 N 0.52619(18) 0.42177(18) 0.49476(18) 0.0280(11) Uani 1.000000 1 . . . .
C34 C 0.5588(2) 0.5586(2) 0.3223(2) 0.0279(13) Uani 1.000000 1 . . . .
N4 N 0.59841(17) 0.48688(18) 0.39176(17) 0.0269(11) Uani 1.000000 1 . . . .
C19 C 0.5235(3) 0.3045(3) 0.5116(3) 0.0406(16) Uani 1.000000 1 . . . .
H19 H 0.5264(3) 0.2807(3) 0.4942(3) 0.0487(19) Uiso 1.000000 1 R . . .
N6 N 0.62677(17) 0.46552(17) 0.47141(18) 0.0258(10) Uani 1.000000 1 . . . .
N3 N 0.55115(18) 0.38778(17) 0.42207(18) 0.0278(11) Uani 1.000000 1 . . . .
C18 C 0.5146(3) 0.2971(3) 0.5566(3) 0.0431(17) Uani 1.000000 1 . . . .
H18 H 0.5120(3) 0.2685(3) 0.5705(3) 0.052(2) Uiso 1.000000 1 R . . .
C44 C 0.7276(3) 0.4943(3) 0.3440(3) 0.0465(18) Uani 1.000000 1 . . . .
H44 H 0.7564(3) 0.4950(3) 0.3330(3) 0.056(2) Uiso 1.000000 1 R . . .
C47 C 0.6309(2) 0.4621(2) 0.5194(2) 0.0337(14) Uani 1.000000 1 . U . .
C3 C 0.5539(3) 0.5903(3) 0.4974(3) 0.0538(7) Uani 1.000000 1 . . . .
C42 C 0.6548(2) 0.4989(2) 0.3300(2) 0.0358(14) Uani 1.000000 1 . . . .
H42 H 0.6343(2) 0.5031(2) 0.3090(2) 0.0430(17) Uiso 1.000000 1 R . . .
C43 C 0.6980(3) 0.5009(3) 0.3151(3) 0.0425(17) Uani 1.000000 1 . . . .
H43 H 0.7068(3) 0.5069(3) 0.2843(3) 0.051(2) Uiso 1.000000 1 R . . .
C33 C 0.5072(2) 0.5298(2) 0.3329(2) 0.0349(14) Uani 1.000000 1 . . . .
H33 H 0.4852(2) 0.5377(2) 0.3180(2) 0.0418(17) Uiso 1.000000 1 R . . .
C30 C 0.4220(3) 0.4655(3) 0.4214(3) 0.050(2) Uani 1.000000 1 . . . .
H30a H 0.3865(3) 0.4468(16) 0.4274(5) 0.075(3) Uiso 1.000000 1 GR . . .
H30b H 0.4389(16) 0.4526(18) 0.4399(3) 0.075(3) Uiso 1.000000 1 GR . . .
H30c H 0.4347(18) 0.5003(4) 0.4287(5) 0.075(3) Uiso 1.000000 1 GR . . .
C45 C 0.7162(2) 0.4865(3) 0.3894(3) 0.0397(16) Uani 1.000000 1 . . . .
H45 H 0.7377(2) 0.4833(3) 0.4099(3) 0.0476(19) Uiso 1.000000 1 R . . .
C41 C 0.6413(2) 0.4910(2) 0.3748(2) 0.0268(12) Uani 1.000000 1 . . . .
C23 C 0.5989(4) 0.3628(3) 0.3178(3) 0.061(2) Uani 1.000000 1 . U . .
H23 H 0.6241(4) 0.3558(3) 0.3097(3) 0.074(3) Uiso 1.000000 1 R . . .
C4 C 0.6081(3) 0.6101(3) 0.5107(3) 0.0538(7) Uani 1.000000 1 . . . .
H4a H 0.6099(4) 0.603(2) 0.5425(6) 0.0807(11) Uiso 1.000000 1 GR . . .
H4b H 0.6222(7) 0.5943(17) 0.4921(14) 0.0807(11) Uiso 1.000000 1 GR . . .
H4c H 0.6269(6) 0.6458(4) 0.506(2) 0.0807(11) Uiso 1.000000 1 GR . . .
C2 C 0.5231(2) 0.5366(2) 0.5102(2) 0.0331(14) Uani 1.000000 1 . . . .
C20 C 0.5285(2) 0.3476(2) 0.4905(2) 0.0332(14) Uani 1.000000 1 . . . .
C8 C 0.4538(2) 0.4700(2) 0.5512(2) 0.0313(14) Uani 1.000000 1 . . . .
C32 C 0.4127(2) 0.4064(3) 0.3601(3) 0.048(2) Uani 1.000000 1 . . . .
H32a H 0.4245(18) 0.3918(7) 0.3824(11) 0.072(3) Uiso 1.000000 1 GR . . .
H32b H 0.3765(2) 0.3882(5) 0.360(2) 0.072(3) Uiso 1.000000 1 GR . . .
H32c H 0.4252(18) 0.4047(3) 0.3303(9) 0.072(3) Uiso 1.000000 1 GR . . .
C31 C 0.4024(3) 0.4785(3) 0.3425(3) 0.049(2) Uani 1.000000 1 . . . .
H31a H 0.3670(3) 0.4574(13) 0.3477(15) 0.074(3) Uiso 1.000000 1 GR . . .
H31b H 0.4124(16) 0.5126(8) 0.3501(13) 0.074(3) Uiso 1.000000 1 GR . . .
H31c H 0.4098(16) 0.477(2) 0.3107(3) 0.074(3) Uiso 1.000000 1 GR . . .
C29 C 0.4313(2) 0.4608(3) 0.3723(3) 0.0394(16) Uani 1.000000 1 . . . .
C15 C 0.5211(2) 0.3813(2) 0.5157(2) 0.0286(13) Uani 1.000000 1 . . . .
C48 C 0.6449(3) 0.4297(3) 0.5370(3) 0.0449(18) Uani 1.000000 1 . U . .
H48 H 0.6527(3) 0.4108(3) 0.5172(3) 0.054(2) Uiso 1.000000 1 R . . .
C16 C 0.5125(2) 0.3723(2) 0.5622(2) 0.0348(14) Uani 1.000000 1 . . . .
H16 H 0.5086(2) 0.3951(2) 0.5803(2) 0.0418(17) Uiso 1.000000 1 R . . .
C40 C 0.5715(2) 0.5046(2) 0.3706(2) 0.0325(14) Uani 1.000000 1 . . . .
C17 C 0.5095(2) 0.3311(3) 0.5819(3) 0.0408(16) Uani 1.000000 1 . . . .
H17 H 0.5038(2) 0.3260(3) 0.6134(3) 0.0490(19) Uiso 1.000000 1 R . . .
C1 C 0.5350(2) 0.5010(2) 0.4937(2) 0.0286(12) Uani 1.000000 1 . . . .
C35 C 0.5774(3) 0.6037(3) 0.2916(3) 0.0538(7) Uani 1.000000 1 . . . .
C14 C 0.5082(2) 0.4519(2) 0.5106(2) 0.0301(13) Uani 1.000000 1 . . . .
C39 C 0.5901(3) 0.5450(2) 0.3409(2) 0.0349(14) Uani 1.000000 1 . . . .
H39 H 0.6243(3) 0.5628(2) 0.3339(2) 0.0418(17) Uiso 1.000000 1 R . . .
C22 C 0.5920(3) 0.3693(3) 0.3623(3) 0.0421(17) Uani 1.000000 1 . . . .
H22 H 0.6119(3) 0.3660(3) 0.3845(3) 0.051(2) Uiso 1.000000 1 R . . .
C5 C 0.5518(3) 0.5968(3) 0.4473(3) 0.0538(7) Uani 1.000000 1 . . . .
H5a H 0.5755(16) 0.6310(6) 0.4391(4) 0.0807(11) Uiso 1.000000 1 GR . . .
H5b H 0.560(2) 0.5745(16) 0.4314(3) 0.0807(11) Uiso 1.000000 1 GR . . .
H5c H 0.5185(7) 0.589(2) 0.4390(4) 0.0807(11) Uiso 1.000000 1 GR . . .
C10 C 0.4161(4) 0.4890(4) 0.6191(3) 0.071(3) Uani 1.000000 1 . . . .
H10a H 0.4461(16) 0.494(2) 0.6341(15) 0.107(4) Uiso 1.000000 1 GR . . .
H10b H 0.421(3) 0.5208(10) 0.6089(4) 0.107(4) Uiso 1.000000 1 GR . . .
H10c H 0.3884(12) 0.4739(13) 0.6402(12) 0.107(4) Uiso 1.000000 1 GR . . .
C13 C 0.4665(3) 0.4355(2) 0.5382(2) 0.0377(15) Uani 1.000000 1 . . . .
H13 H 0.4479(3) 0.4021(2) 0.5476(2) 0.0452(18) Uiso 1.000000 1 R . . .
C46 C 0.6716(2) 0.4834(2) 0.4051(3) 0.0353(15) Uani 1.000000 1 . . . .
C9 C 0.4049(3) 0.4539(3) 0.5774(3) 0.0464(18) Uani 1.000000 1 . . . .
C26 C 0.5257(3) 0.3833(3) 0.3429(3) 0.0501(19) Uani 1.000000 1 . . . .
H26 H 0.5006(3) 0.3901(3) 0.3518(3) 0.060(2) Uiso 1.000000 1 R . . .
C7 C 0.4823(2) 0.5195(2) 0.5380(3) 0.0393(16) Uani 1.000000 1 . . . .
H7 H 0.4731(2) 0.5424(2) 0.5486(3) 0.0471(19) Uiso 1.000000 1 R . . .
C49 C 0.6474(3) 0.4248(3) 0.5823(3) 0.055(2) Uani 1.000000 1 . U . .
H49 H 0.6553(3) 0.4014(3) 0.5942(3) 0.067(3) Uiso 1.000000 1 R . . .
C28 C 0.4880(2) 0.4921(2) 0.3628(3) 0.0373(15) Uani 1.000000 1 . . . .
C6 C 0.5375(3) 0.6232(3) 0.5203(3) 0.0538(7) Uani 1.000000 1 . . . .
H6a H 0.537(2) 0.6191(17) 0.5529(3) 0.0807(11) Uiso 1.000000 1 GR . . .
H6b H 0.5603(13) 0.6577(3) 0.5124(17) 0.0807(11) Uiso 1.000000 1 GR . . .
H6c H 0.5042(9) 0.6140(15) 0.5101(16) 0.0807(11) Uiso 1.000000 1 GR . . .
C24 C 0.5704(4) 0.3660(3) 0.2851(3) 0.064(3) Uani 1.000000 1 . U . .
H24 H 0.5756(4) 0.3618(3) 0.2543(3) 0.076(3) Uiso 1.000000 1 R . . .
C52 C 0.6207(2) 0.4902(3) 0.5485(3) 0.0413(17) Uani 1.000000 1 . . . .
H52 H 0.6103(2) 0.5117(3) 0.5369(3) 0.050(2) Uiso 1.000000 1 R . . .
C12 C 0.3838(3) 0.4016(3) 0.5980(4) 0.069(3) Uani 1.000000 1 . . . .
H12a H 0.372(2) 0.3771(4) 0.5739(4) 0.104(4) Uiso 1.000000 1 GR . . .
H12b H 0.4095(9) 0.4001(9) 0.615(2) 0.104(4) Uiso 1.000000 1 GR . . .
H12c H 0.3560(18) 0.3946(11) 0.618(2) 0.104(4) Uiso 1.000000 1 GR . . .
C51 C 0.6256(3) 0.4872(3) 0.5941(3) 0.0458(18) Uani 1.000000 1 . . . .
H51 H 0.6202(3) 0.5076(3) 0.6141(3) 0.055(2) Uiso 1.000000 1 R . . .
C50 C 0.6385(3) 0.4535(4) 0.6101(3) 0.065(3) Uani 1.000000 1 . U . .
H50 H 0.6411(3) 0.4507(4) 0.6417(3) 0.078(3) Uiso 1.000000 1 R . . .
C21 C 0.5576(2) 0.3804(2) 0.3749(2) 0.0337(14) Uani 1.000000 1 . . . .
C38 C 0.5847(3) 0.6466(3) 0.3232(3) 0.0538(7) Uani 1.000000 1 . . . .
H38a H 0.5575(13) 0.6344(6) 0.3448(14) 0.0807(11) Uiso 1.000000 1 GR . . .
H38b H 0.6160(12) 0.6594(16) 0.3394(16) 0.0807(11) Uiso 1.000000 1 GR . . .
H38c H 0.585(2) 0.6731(10) 0.3051(4) 0.0807(11) Uiso 1.000000 1 GR . . .
C11 C 0.3674(3) 0.4543(4) 0.5461(4) 0.068(3) Uani 1.000000 1 . . . .
H11a H 0.3796(12) 0.4878(7) 0.5347(19) 0.103(4) Uiso 1.000000 1 GR . . .
H11b H 0.362(2) 0.432(2) 0.5208(13) 0.103(4) Uiso 1.000000 1 GR . . .
H11c H 0.3364(8) 0.443(3) 0.5623(7) 0.103(4) Uiso 1.000000 1 GR . . .
C36 C 0.5387(3) 0.5987(3) 0.2583(3) 0.0538(7) Uani 1.000000 1 . . . .
H36a H 0.5347(16) 0.5748(16) 0.2350(11) 0.0807(11) Uiso 1.000000 1 GR . . .
H36b H 0.5073(6) 0.587(2) 0.2739(5) 0.0807(11) Uiso 1.000000 1 GR . . .
H36c H 0.5491(10) 0.6307(6) 0.2443(15) 0.0807(11) Uiso 1.000000 1 GR . . .
C27 C 0.5212(2) 0.4795(2) 0.3839(2) 0.0330(14) Uani 1.000000 1 . . . .
C25 C 0.5325(4) 0.3759(3) 0.2980(3) 0.066(3) Uani 1.000000 1 . . . .
H25 H 0.5115(4) 0.3774(3) 0.2757(3) 0.079(3) Uiso 1.000000 1 R . . .
C37 C 0.6278(3) 0.6196(3) 0.2727(3) 0.0538(7) Uani 1.000000 1 . . . .
H37a H 0.6487(7) 0.618(2) 0.2963(6) 0.0807(11) Uiso 1.000000 1 GR . . .
H37b H 0.6249(4) 0.5979(15) 0.2478(14) 0.0807(11) Uiso 1.000000 1 GR . . .
H37c H 0.6427(10) 0.6537(9) 0.262(2) 0.0807(11) Uiso 1.000000 1 GR . . .
F4 F 0.5228(4) 0.4005(4) 0.6621(4) 0.102(3) Uani 0.666670 1 D . . .
F6 F 0.5336(5) 0.4739(5) 0.7412(3) 0.121(3) Uani 0.666670 1 D . . .
F1 F 0.5246(5) 0.4673(5) 0.6605(4) 0.121(3) Uani 0.666670 1 D . . .
F2 F 0.5178(5) 0.3996(4) 0.7346(3) 0.121(4) Uani 0.666670 1 D . . .
F3 F 0.5810(4) 0.4597(6) 0.7011(4) 0.135(5) Uani 0.666670 1 D . . .
F5 F 0.4686(4) 0.4152(5) 0.6944(4) 0.121(3) Uani 0.666670 1 D . . .
F1a F 0.666666666667 0.333333333333 0.4008(3) 0.058(2) Uani 1.000000 3 DS TU P .
F2a F 0.666666666667 0.333333333333 0.5079(3) 0.081(3) Uani 1.000000 3 DS TU P .
F3a F 0.6775(5) 0.2912(4) 0.4573(3) 0.073(2) Uani 0.597(9) 1 D U . 1
F4aa F 0.6116(6) 0.2903(6) 0.4487(5) 0.073(2) Uani 0.333300 1 D U . .
F4a F 0.6333(7) 0.2718(5) 0.4512(4) 0.073(2) Uani 0.403(9) 1 . . . 2

loop_
_atom_site_aniso_label
_atom_site_aniso_U_11
_atom_site_aniso_U_22
_atom_site_aniso_U_33
_atom_site_aniso_U_12
_atom_site_aniso_U_13
_atom_site_aniso_U_23
Co01 0.0233(4) 0.0260(4) 0.0286(4) 0.0105(3) 0.0004(4) 0.0006(4)
P1a 0.0472(11) 0.0472(11) 0.044(2) 0.0236(6) -0.000000 0.000000
O1 0.024(2) 0.026(2) 0.031(2) 0.0078(17) 0.0020(17) -0.0026(17)
O2 0.023(2) 0.032(2) 0.039(3) 0.0084(18) -0.0011(18) 0.0081(19)
P1 0.084(3) 0.091(3) 0.070(3) 0.040(3) 0.011(2) -0.002(2)
N2 0.028(3) 0.032(3) 0.031(3) 0.010(2) -0.000(2) 0.001(2)
N5 0.027(3) 0.029(3) 0.034(3) 0.014(2) 0.000(2) -0.002(2)
N1 0.023(2) 0.029(3) 0.027(3) 0.010(2) -0.001(2) 0.000(2)
C34 0.029(3) 0.030(3) 0.024(3) 0.013(2) 0.008(2) 0.003(2)
N4 0.024(2) 0.028(2) 0.024(3) 0.010(2) -0.000(2) 0.002(2)
C19 0.044(4) 0.037(4) 0.046(4) 0.024(3) 0.007(3) 0.010(3)
N6 0.022(2) 0.023(2) 0.029(3) 0.0086(19) -0.002(2) -0.004(2)
N3 0.027(3) 0.024(2) 0.028(3) 0.010(2) 0.004(2) 0.002(2)
C18 0.046(4) 0.043(4) 0.049(5) 0.028(3) 0.013(3) 0.020(3)
C44 0.040(4) 0.053(4) 0.051(5) 0.026(3) 0.010(3) 0.002(4)
C47 0.026(3) 0.030(3) 0.034(4) 0.007(3) -0.001(3) -0.003(3)
C3 0.0571(17) 0.0417(14) 0.061(2) 0.0234(13) 0.0029(14) 0.0076(13)
C42 0.036(3) 0.037(3) 0.037(4) 0.020(3) -0.003(3) -0.002(3)
C43 0.049(4) 0.043(4) 0.043(4) 0.029(3) 0.021(3) 0.004(3)
C33 0.033(3) 0.034(3) 0.035(4) 0.015(3) -0.004(3) 0.003(3)
C30 0.032(4) 0.062(5) 0.062(5) 0.028(3) 0.014(3) 0.018(4)
C45 0.026(3) 0.043(4) 0.055(5) 0.021(3) 0.007(3) 0.008(3)
C41 0.027(3) 0.025(3) 0.030(3) 0.014(2) -0.001(2) 0.001(2)
C23 0.084(6) 0.047(4) 0.056(6) 0.035(4) 0.023(5) 0.011(4)
C4 0.0571(17) 0.0417(14) 0.061(2) 0.0234(13) 0.0029(14) 0.0076(13)
C2 0.038(3) 0.033(3) 0.032(4) 0.019(3) -0.008(3) -0.004(3)
C20 0.027(3) 0.036(3) 0.029(3) 0.010(3) 0.001(3) -0.001(3)
C8 0.025(3) 0.024(3) 0.042(4) 0.010(2) 0.006(3) -0.002(3)
C32 0.028(3) 0.048(4) 0.061(5) 0.013(3) -0.013(3) 0.020(4)
C31 0.034(4) 0.054(4) 0.063(6) 0.025(3) 0.004(4) 0.020(4)
C29 0.028(3) 0.042(4) 0.043(4) 0.014(3) -0.001(3) 0.007(3)
C15 0.024(3) 0.030(3) 0.027(3) 0.011(2) -0.006(2) 0.001(2)
C48 0.034(3) 0.062(5) 0.041(4) 0.025(3) -0.016(3) -0.006(3)
C16 0.037(3) 0.037(3) 0.035(4) 0.021(3) -0.004(3) -0.006(3)
C40 0.037(3) 0.021(3) 0.032(4) 0.009(3) -0.008(3) -0.005(3)
C17 0.038(4) 0.039(4) 0.031(4) 0.008(3) 0.001(3) 0.010(3)
C1 0.037(3) 0.030(3) 0.022(3) 0.019(3) -0.001(3) -0.003(2)
C35 0.0571(17) 0.0417(14) 0.061(2) 0.0234(13) 0.0029(14) 0.0076(13)
C14 0.029(3) 0.033(3) 0.032(4) 0.018(3) 0.000(3) -0.006(3)
C39 0.041(3) 0.028(3) 0.037(4) 0.018(3) 0.007(3) 0.013(3)
C22 0.050(4) 0.042(4) 0.033(4) 0.022(3) 0.017(3) 0.003(3)
C5 0.0571(17) 0.0417(14) 0.061(2) 0.0234(13) 0.0029(14) 0.0076(13)
C10 0.098(7) 0.059(5) 0.055(6) 0.038(5) 0.021(5) -0.014(4)
C13 0.039(4) 0.030(3) 0.038(4) 0.013(3) 0.007(3) 0.006(3)
C46 0.026(3) 0.036(3) 0.046(4) 0.018(3) 0.006(3) 0.006(3)
C9 0.049(4) 0.037(4) 0.056(5) 0.024(3) 0.021(4) 0.008(3)
C26 0.044(4) 0.046(4) 0.045(5) 0.012(3) -0.016(3) -0.007(3)
C7 0.034(3) 0.037(3) 0.047(4) 0.018(3) 0.005(3) -0.003(3)
C49 0.048(4) 0.072(5) 0.052(5) 0.034(4) -0.007(4) 0.012(4)
C28 0.032(3) 0.036(3) 0.045(4) 0.018(3) 0.006(3) -0.002(3)
C6 0.0571(17) 0.0417(14) 0.061(2) 0.0234(13) 0.0029(14) 0.0076(13)
C24 0.089(7) 0.039(4) 0.030(5) 0.008(4) 0.011(4) -0.003(3)
C52 0.029(3) 0.042(4) 0.044(4) 0.011(3) 0.000(3) -0.006(3)
C12 0.048(5) 0.052(5) 0.103(9) 0.022(4) 0.028(5) 0.013(5)
C51 0.032(4) 0.060(5) 0.037(4) 0.017(3) -0.002(3) -0.002(3)
C50 0.049(5) 0.108(8) 0.033(5) 0.035(5) -0.008(4) 0.009(5)
C21 0.041(4) 0.022(3) 0.031(4) 0.010(3) -0.003(3) -0.003(2)
C38 0.0571(17) 0.0417(14) 0.061(2) 0.0234(13) 0.0029(14) 0.0076(13)
C11 0.038(4) 0.096(7) 0.077(7) 0.038(5) -0.002(4) -0.025(6)
C36 0.0571(17) 0.0417(14) 0.061(2) 0.0234(13) 0.0029(14) 0.0076(13)
C27 0.036(3) 0.030(3) 0.033(4) 0.016(3) 0.001(3) 0.004(3)
C25 0.067(6) 0.058(5) 0.029(5) 0.000(4) -0.014(4) 0.003(4)
C37 0.0571(17) 0.0417(14) 0.061(2) 0.0234(13) 0.0029(14) 0.0076(13)
F4 0.099(7) 0.097(7) 0.104(9) 0.045(6) 0.014(6) 0.007(6)
F6 0.146(6) 0.191(7) 0.086(5) 0.130(6) 0.017(4) 0.011(5)
F1 0.146(6) 0.191(7) 0.086(5) 0.130(6) 0.017(4) 0.011(5)
F2 0.173(11) 0.097(8) 0.065(7) 0.045(8) 0.009(7) 0.030(6)
F3 0.104(9) 0.206(16) 0.082(9) 0.069(9) -0.019(7) -0.023(9)
F5 0.146(6) 0.191(7) 0.086(5) 0.130(6) 0.017(4) 0.011(5)
F1a 0.065(3) 0.065(3) 0.045(5) 0.0323(16) -0.000000 0.000000
F2a 0.097(5) 0.097(5) 0.049(6) 0.049(2) -0.000000 0.000000
F3a 0.124(7) 0.077(5) 0.048(4) 0.072(6) -0.017(5) -0.006(3)
F4aa 0.124(7) 0.077(5) 0.048(4) 0.072(6) -0.017(5) -0.006(3)
F4a 0.124(7) 0.077(5) 0.048(4) 0.072(6) -0.017(5) -0.006(3)

loop_
_atom_type_symbol
_atom_type_scat_dispersion_real
_atom_type_scat_dispersion_imag
_atom_type_scat_Cromer_Mann_a1
_atom_type_scat_Cromer_Mann_a2
_atom_type_scat_Cromer_Mann_a3
_atom_type_scat_Cromer_Mann_a4
_atom_type_scat_Cromer_Mann_b1
_atom_type_scat_Cromer_Mann_b2
_atom_type_scat_Cromer_Mann_b3
_atom_type_scat_Cromer_Mann_b4
_atom_type_scat_Cromer_Mann_c
_atom_type_scat_source
_atom_type_scat_dispersion_source
C 0.00347 0.00161 2.31000 1.02000 1.58860 0.86500 20.84390 10.20750 0.56870 51.65120 0.215599998832 'International Tables Volume C Table 6.1.1.4 (pp. 500-502)' 'Henke, Gullikson and Davis, At. Data and Nucl. Data Tables, 1993, 54, 2'
Co 0.35655 0.96576 12.28410 7.34090 4.00340 2.34880 4.27910 0.27840 13.53590 71.16920 1.01180005074 'International Tables Volume C Table 6.1.1.4 (pp. 500-502)' 'Henke, Gullikson and Davis, At. Data and Nucl. Data Tables, 1993, 54, 2'
F 0.01794 0.01033 3.53920 2.64120 1.51700 1.02430 10.28250 4.29440 0.26150 26.14760 0.277599990368 'International Tables Volume C Table 6.1.1.4 (pp. 500-502)' 'Henke, Gullikson and Davis, At. Data and Nucl. Data Tables, 1993, 54, 2'
H 0.00000 0.00000 0.49300 0.32291 0.14019 0.04081 10.51090 26.12570 3.14236 57.79970 0.0030380000826 'International Tables Volume C Table 6.1.1.4 (pp. 500-502)' 'Henke, Gullikson and Davis, At. Data and Nucl. Data Tables, 1993, 54, 2'
O 0.01158 0.00611 3.04850 2.28680 1.54630 0.86700 13.27710 5.70110 0.32390 32.90890 0.250800013542 'International Tables Volume C Table 6.1.1.4 (pp. 500-502)' 'Henke, Gullikson and Davis, At. Data and Nucl. Data Tables, 1993, 54, 2'
N 0.00653 0.00323 12.21260 3.13220 2.01250 1.16630 0.00570 9.89330 28.99750 0.58260 -11.5290002823 'International Tables Volume C Table 6.1.1.4 (pp. 500-502)' 'Henke, Gullikson and Davis, At. Data and Nucl. Data Tables, 1993, 54, 2'
P 0.10434 0.09671 6.43450 4.17910 1.78000 1.49080 1.90670 27.15700 0.52600 68.16450 1.11489999294 'International Tables Volume C Table 6.1.1.4 (pp. 500-502)' 'Henke, Gullikson and Davis, At. Data and Nucl. Data Tables, 1993, 54, 2'

loop_
_geom_angle_atom_site_label_1
_geom_angle_atom_site_label_2
_geom_angle_atom_site_label_3
_geom_angle
_geom_angle_site_symmetry_1
_geom_angle_site_symmetry_3
O2 Co01 O1 84.10(18) . .
N1 Co01 O1 85.1(2) . .
N1 Co01 O2 88.5(2) . .
N4 Co01 O1 88.1(2) . .
N4 Co01 O2 84.9(2) . .
N4 Co01 N1 171.0(2) . .
N6 Co01 O1 91.36(19) . .
N6 Co01 O2 174.09(19) . .
N6 Co01 N1 94.9(2) . .
N6 Co01 N4 91.1(2) . .
N3 Co01 O1 173.44(19) . .
N3 Co01 O2 91.6(2) . .
N3 Co01 N1 89.8(2) . .
N3 Co01 N4 96.5(2) . .
N3 Co01 N6 93.2(2) . .
F2a P1a F1a 180.0 . .
F3a P1a F3a 119.6(3) . 2_655
F3a P1a F3a 119.6(3) 3_665 2_655
F3a P1a F3a 119.6(3) 3_665 .
F4aa P1a F1a 84.0(5) 3_665 .
F4aa P1a F1a 84.0(5) 2_655 .
F4aa P1a F1a 84.0(5) . .
F4aa P1a F2a 96.0(5) 3_665 .
F4aa P1a F2a 96.0(5) 2_655 .
F4aa P1a F2a 96.0(5) . .
F4aa P1a F4aa 118.9(3) . 3_665
F4aa P1a F4aa 118.9(3) 2_655 3_665
F4aa P1a F4aa 118.9(3) 2_655 .
F4a P1a F4a 119.73(5) . 2_655
F4a P1a F4a 119.73(5) 3_665 .
F4a P1a F4a 119.7 3_665 2_655
C1 O1 Co01 109.0(4) . .
C27 O2 Co01 108.4(4) . .
F6 P1 F4 171.0(7) . .
F1 P1 F4 86.7(7) . .
F1 P1 F6 101.5(7) . .
F2 P1 F4 88.7(6) . .
F2 P1 F6 83.8(6) . .
F2 P1 F1 169.3(8) . .
F3 P1 F4 90.9(7) . .
F3 P1 F6 84.3(7) . .
F3 P1 F1 98.6(8) . .
F3 P1 F2 91.1(8) . .
F5 P1 F4 89.1(6) . .
F5 P1 F6 95.8(6) . .
F5 P1 F1 80.9(7) . .
F5 P1 F2 89.3(7) . .
F5 P1 F3 179.5(8) . .
C20 N2 N3 121.0(5) . .
C46 N5 N6 121.2(5) . .
C15 N1 Co01 125.7(4) . .
C14 N1 Co01 108.4(4) . .
C14 N1 C15 125.6(5) . .
C35 C34 C33 119.9(6) . .
C39 C34 C33 118.2(6) . .
C39 C34 C35 121.9(6) . .
C41 N4 Co01 125.8(4) . .
C40 N4 Co01 109.9(4) . .
C40 N4 C41 124.1(5) . .
C20 C19 C18 120.9(7) . .
N5 N6 Co01 126.7(4) . .
C47 N6 Co01 121.7(4) . .
C47 N6 N5 111.6(5) . .
N2 N3 Co01 128.5(4) . .
C21 N3 Co01 120.3(4) . .
C21 N3 N2 111.1(5) . .
C17 C18 C19 119.8(6) . .
C45 C44 C43 120.6(7) . .
C48 C47 N6 119.9(6) . .
C52 C47 N6 121.1(6) . .
C52 C47 C48 119.0(7) . .
C2 C3 C4 110.2(6) . .
C5 C3 C4 108.4(7) . .
C5 C3 C2 110.7(7) . .
C6 C3 C4 106.9(7) . .
C6 C3 C2 113.4(7) . .
C6 C3 C5 107.1(7) . .
C41 C42 C43 121.0(7) . .
C42 C43 C44 121.1(7) . .
C28 C33 C34 124.0(6) . .
C46 C45 C44 119.0(7) . .
C42 C41 N4 124.4(6) . .
C46 C41 N4 117.1(6) . .
C46 C41 C42 118.3(6) . .
C24 C23 C22 121.4(9) . .
C1 C2 C3 120.8(6) . .
C7 C2 C3 122.2(6) . .
C7 C2 C1 117.0(6) . .
C19 C20 N2 113.4(6) . .
C15 C20 N2 126.7(6) . .
C15 C20 C19 119.6(6) . .
C9 C8 C13 120.5(5) . .
C7 C8 C13 120.8(6) . .
C7 C8 C9 118.4(5) . .
C32 C29 C30 110.6(6) . .
C31 C29 C30 110.0(6) . .
C31 C29 C32 107.1(6) . .
C28 C29 C30 109.0(6) . .
C28 C29 C32 109.4(6) . .
C28 C29 C31 110.7(6) . .
C20 C15 N1 118.3(6) . .
C16 C15 N1 124.1(6) . .
C16 C15 C20 117.4(6) . .
C49 C48 C47 120.8(8) . .
C17 C16 C15 121.5(6) . .
C39 C40 N4 126.1(6) . .
C27 C40 N4 112.5(5) . .
C27 C40 C39 121.3(6) . .
C16 C17 C18 120.7(7) . .
C2 C1 O1 123.2(6) . .
C14 C1 O1 118.0(5) . .
C14 C1 C2 118.6(6) . .
C38 C35 C34 105.2(7) . .
C36 C35 C34 112.3(7) . .
C36 C35 C38 104.5(7) . .
C37 C35 C34 112.2(7) . .
C37 C35 C38 105.1(7) . .
C37 C35 C36 116.2(8) . .
C1 C14 N1 112.9(5) . .
C13 C14 N1 124.2(6) . .
C13 C14 C1 122.8(6) . .
C40 C39 C34 119.6(6) . .
C21 C22 C23 121.0(8) . .
C14 C13 C8 117.1(6) . .
C45 C46 N5 111.0(6) . .
C41 C46 N5 128.9(6) . .
C41 C46 C45 119.9(6) . .
C10 C9 C8 109.1(7) . .
C12 C9 C8 111.6(6) . .
C12 C9 C10 104.6(8) . .
C11 C9 C8 109.4(7) . .
C11 C9 C10 112.7(7) . .
C11 C9 C12 109.3(8) . .
C25 C26 C21 117.6(9) . .
C8 C7 C2 123.3(6) . .
C50 C49 C48 119.1(8) . .
C29 C28 C33 122.3(6) . .
C27 C28 C33 117.5(6) . .
C27 C28 C29 120.1(6) . .
C25 C24 C23 118.3(8) . .
C51 C52 C47 120.5(8) . .
C50 C51 C52 118.4(8) . .
C51 C50 C49 122.0(8) . .
C22 C21 N3 120.3(6) . .
C26 C21 N3 118.7(6) . .
C26 C21 C22 121.0(7) . .
C40 C27 O2 118.1(6) . .
C28 C27 O2 123.0(6) . .
C28 C27 C40 118.8(6) . .
C24 C25 C26 120.8(9) . .
F4aa F3a P1a 74.1(10) 2_655 3_665
F4aa F4a P1a 65.8(10) . 3_665

loop_
_geom_bond_atom_site_label_1
_geom_bond_atom_site_label_2
_geom_bond_distance
_geom_bond_site_symmetry_2
Co01 O1 1.926(4) .
Co01 O2 1.922(4) .
Co01 N1 1.885(5) .
Co01 N4 1.873(5) .
Co01 N6 1.946(5) .
Co01 N3 1.927(5) .
P1a F1a 1.587(8) .
P1a F2a 1.598(9) .
P1a F3a 1.523(8) 3_665
P1a F3a 1.523(8) .
P1a F3a 1.523(8) 2_655
P1a F4aa 1.579(15) 3_665
P1a F4aa 1.579(15) 2_655
P1a F4aa 1.579(15) .
P1a F4a 1.672(15) 2_655
P1a F4a 1.672(15) 3_665
P1a F4a 1.672(15) .
O1 C1 1.286(7) .
O2 C27 1.302(8) .
P1 F4 1.548(10) .
P1 F6 1.648(11) .
P1 F1 1.461(11) .
P1 F2 1.542(10) .
P1 F3 1.502(11) .
P1 F5 1.574(11) .
N2 N3 1.251(7) .
N2 C20 1.401(9) .
N5 N6 1.274(7) .
N5 C46 1.390(9) .
N1 C15 1.349(8) .
N1 C14 1.401(8) .
C34 C33 1.438(8) .
C34 C35 1.531(10) .
C34 C39 1.366(9) .
N4 C41 1.380(8) .
N4 C40 1.373(8) .
C19 C18 1.362(11) .
C19 C20 1.423(9) .
N6 C47 1.441(9) .
N3 C21 1.452(8) .
C18 C17 1.378(11) .
C44 C43 1.351(11) .
C44 C45 1.388(11) .
C47 C48 1.392(10) .
C47 C52 1.380(10) .
C3 C4 1.540(12) .
C3 C2 1.511(10) .
C3 C5 1.508(13) .
C3 C6 1.525(12) .
C42 C43 1.396(9) .
C42 C41 1.380(10) .
C33 C28 1.355(10) .
C30 C29 1.508(12) .
C45 C46 1.427(9) .
C41 C46 1.412(9) .
C23 C22 1.373(12) .
C23 C24 1.359(14) .
C2 C1 1.427(9) .
C2 C7 1.385(9) .
C20 C15 1.405(9) .
C8 C13 1.381(9) .
C8 C9 1.560(9) .
C8 C7 1.403(9) .
C32 C29 1.542(11) .
C31 C29 1.552(10) .
C29 C28 1.567(9) .
C15 C16 1.410(10) .
C48 C49 1.363(12) .
C16 C17 1.377(10) .
C40 C39 1.407(9) .
C40 C27 1.421(9) .
C1 C14 1.422(9) .
C35 C38 1.558(12) .
C35 C36 1.510(12) .
C35 C37 1.508(12) .
C14 C13 1.404(9) .
C22 C21 1.339(10) .
C10 C9 1.573(12) .
C9 C12 1.555(11) .
C9 C11 1.504(13) .
C26 C21 1.413(10) .
C26 C25 1.390(13) .
C49 C50 1.351(14) .
C28 C27 1.428(10) .
C24 C25 1.419(15) .
C52 C51 1.370(11) .
C51 C50 1.389(13) .
F3a F4aa 1.009(16) 2_655
F4aa F4a 1.09(2) .

loop_
_smtbx_masks_void_nr
_smtbx_masks_void_average_x
_smtbx_masks_void_average_y
_smtbx_masks_void_average_z
_smtbx_masks_void_volume
_smtbx_masks_void_count_electrons
1 0.000 0.000 0.356 349.6 64.6
2 0.000 0.000 0.856 349.6 64.2
3 0.069 0.312 0.026 145.2 57.1
4 -0.090 0.265 0.359 145.2 57.1
5 0.021 0.424 0.692 145.2 57.1
6 0.021 0.598 0.192 145.2 57.2
7 -0.090 0.645 0.859 145.2 57.2
8 0.069 0.757 0.526 145.2 57.2
9 0.333 0.667 0.022 349.6 64.6
10 0.333 0.667 0.522 349.6 64.2
11 0.243 0.312 0.526 145.2 57.2
12 0.243 0.931 0.026 145.2 57.1
13 0.355 0.090 0.359 145.2 57.1
14 0.355 0.265 0.859 145.2 57.2
15 0.402 0.424 0.192 145.2 57.2
16 0.402 0.979 0.692 145.2 57.1
17 0.667 0.333 0.689 349.6 64.6
18 0.667 0.333 0.189 349.6 64.2
19 0.576 0.598 0.692 145.2 57.1
20 0.576 0.979 0.192 145.2 57.2
21 0.688 0.757 0.026 145.2 57.1
22 0.688 0.931 0.526 145.2 57.2
23 0.735 0.090 0.859 145.2 57.2
24 0.735 0.645 0.359 145.2 57.1

loop_
_restr_equal_distance_atom_site_label_1
_restr_equal_distance_atom_site_label_2
_restr_equal_distance_site_symmetry_2
_restr_equal_distance_class_id
P1a F1a 1 3
P1a F2a 1 3
P1a F3a 1 3
P1a F4aa 1 3
P1 F4 1 5
P1 F6 1 5
P1 F1 1 5
P1 F2 1 5
P1 F3 1 5
P1 F5 1 5
F4 F1 1 4
F4 F2 1 4
F4 F3 1 4
F4 F5 1 4
F6 F1 1 4
F6 F2 1 4
F6 F3 1 4
F6 F5 1 4
F1 F3 1 4
F1 F5 1 4
F2 F3 1 4
F2 F5 1 4
F3a F1a 1 1
F3a F2a 1 1
F4aa F1a 1 2
F4aa F1a 1 1
F4aa F2a 1 2
F4aa F2a 1 1
F4aa F3a 1 1

loop_
_restr_equal_distance_class_class_id
_restr_equal_distance_class_target_weight_param
_restr_equal_distance_class_average
_restr_equal_distance_class_esd
_restr_equal_distance_class_diff_max
1 0.0400 2.1906 0.1067 0.1698
2 0.0400 2.2398 0.1206 0.1206
3 0.0200 1.5717 0.0290 0.0489
4 0.0400 2.1854 0.1177 0.2265
5 0.0200 1.5459 0.0583 0.1025

loop_
_restr_u_similar_atom_site_label_1
_restr_u_similar_atom_site_label_2
_restr_u_similar_weight_param
C47 C48 0.0400
C23 C24 0.0400
C49 C50 0.0400
